data_4125103
loop_
_publ_author_name
'Lau, Genevieve P. S.'
'Schreier, Marcel'
'Vasilyev, Dmitry'
'Scopelliti, Rosario'
'Gr\"atzel, Michael'
'Dyson, Paul J.'

_publ_section_title
;
 New Insights Into the Role of Imidazolium-Based Promoters for the
 Electroreduction of CO2 on a Silver Electrode.
;
_journal_issue 25
_journal_name_full 'Journal of the American Chemical Society'
_journal_page_first 7820
_journal_page_last 7823
_journal_paper_doi 10.1021/jacs.6b03366
_journal_volume 138
_journal_year 2016
_chemical_formula_moiety 'C12 H15 N2 O, B F4'
_chemical_formula_sum 'C12 H15 B F4 N2 O'
_chemical_formula_weight 290.07
_space_group_IT_number 14
_symmetry_cell_setting monoclinic
_symmetry_space_group_name_Hall '-P 2yn'
_symmetry_space_group_name_H-M 'P 1 21/n 1'
_atom_sites_solution_hydrogens geom
_atom_sites_solution_primary direct
_atom_sites_solution_secondary difmap
_audit_creation_method SHELXL-97
_audit_update_record
;
2016-02-15 # Formatted by publCIF

;
_cell_angle_alpha 90.00
_cell_angle_beta 117.808(9)
_cell_angle_gamma 90.00
_cell_formula_units_Z 4
_cell_length_a 11.6467(9)
_cell_length_b 10.9394(5)
_cell_length_c 11.9902(9)
_cell_measurement_reflns_used 3197
_cell_measurement_temperature 140(2)
_cell_measurement_theta_max 28.7650
_cell_measurement_theta_min 3.8260
_cell_volume 1351.23(19)
_computing_cell_refinement 'CrysAlisPro 1.171.38.41 (Rigaku OD, 2015)'
_computing_data_collection 'CrysAlisPro 1.171.38.41 (Rigaku OD, 2015)'
_computing_data_reduction 'CrysAlisPro 1.171.38.41 (Rigaku OD, 2015)'
_computing_molecular_graphics 'Bruker SHELXTL'
_computing_publication_material 'Bruker SHELXTL'
_computing_structure_refinement 'SHELXL-97 (Sheldrick, 1997)'
_computing_structure_solution 'SHELXS-97 (Sheldrick, 1990)'
_diffrn_ambient_temperature 140(2)
_diffrn_detector 'CCD plate'
_diffrn_detector_area_resol_mean 5.1333
_diffrn_detector_type Atlas
_diffrn_measured_fraction_theta_full 0.997
_diffrn_measured_fraction_theta_max 0.888
_diffrn_measurement_device 'four-circle diffractometer'
_diffrn_measurement_device_type 'SuperNova, Dual, Cu at zero, Atlas'
_diffrn_measurement_method 'omega scans'
_diffrn_radiation_monochromator mirror
_diffrn_radiation_probe x-ray
_diffrn_radiation_type 'Mo K\a'
_diffrn_radiation_wavelength 0.71073
_diffrn_reflns_av_R_equivalents 0.0479
_diffrn_reflns_av_sigmaI/netI 0.0497
_diffrn_reflns_limit_h_max 15
_diffrn_reflns_limit_h_min -15
_diffrn_reflns_limit_k_max 14
_diffrn_reflns_limit_k_min -14
_diffrn_reflns_limit_l_max 15
_diffrn_reflns_limit_l_min -12
_diffrn_reflns_number 11987
_diffrn_reflns_theta_full 27.00
_diffrn_reflns_theta_max 29.56
_diffrn_reflns_theta_min 3.73
_diffrn_source 'micro-focus sealed X-ray tube'
_diffrn_source_type 'SuperNova (Mo) X-ray Source'
_exptl_absorpt_coefficient_mu 0.128
_exptl_absorpt_correction_T_max 1.00000
_exptl_absorpt_correction_T_min 0.34203
_exptl_absorpt_correction_type multi-scan
_exptl_absorpt_process_details
; 
CrysAlisPro 1.171.38.41 (Rigaku Oxford Diffraction, 2015) 
Empirical absorption correction using spherical harmonics, 
 implemented in SCALE3 ABSPACK scaling algorithm. 
;
_exptl_crystal_colour yellow
_exptl_crystal_density_diffrn 1.426
_exptl_crystal_density_method 'not measured'
_exptl_crystal_description needle
_exptl_crystal_F_000 600
_exptl_crystal_size_max 0.33
_exptl_crystal_size_mid 0.20
_exptl_crystal_size_min 0.12
_refine_diff_density_max 0.228
_refine_diff_density_min -0.267
_refine_diff_density_rms 0.050
_refine_ls_extinction_method none
_refine_ls_goodness_of_fit_ref 1.032
_refine_ls_hydrogen_treatment constr
_refine_ls_matrix_type full
_refine_ls_number_parameters 184
_refine_ls_number_reflns 3370
_refine_ls_number_restraints 0
_refine_ls_restrained_S_all 1.032
_refine_ls_R_factor_all 0.0862
_refine_ls_R_factor_gt 0.0519
_refine_ls_shift/su_max 0.000
_refine_ls_shift/su_mean 0.000
_refine_ls_structure_factor_coef Fsqd
_refine_ls_weighting_details 'calc w=1/[\s^2^(Fo^2^)+(0.0472P)^2^+0.4157P] where P=(Fo^2^+2Fc^2^)/3'
_refine_ls_weighting_scheme calc
_refine_ls_wR_factor_gt 0.1067
_refine_ls_wR_factor_ref 0.1235
_reflns_number_gt 2276
_reflns_number_total 3370
_reflns_threshold_expression >2sigma(I)
_cod_data_source_file ja6b03366_si_002.cif
_cod_data_source_block dm1
_cod_depositor_comments 'Adding full bibliography for 4125103--4125106.cif.'
_cod_original_cell_volume 1351.22(15)
_cod_original_sg_symbol_H-M 'P 21/n'
_cod_database_code 4125103
_publcif_datablock.id {1e86784f-a630-4fb8-a40e-3951c2e189b8}

_publcif_info_exptl_table_max_cols 4
_publcif_info_exptl_table_use_headnotes n

loop_
_symmetry_equiv_pos_as_xyz
'x, y, z'
'-x+1/2, y+1/2, -z+1/2'
'-x, -y, -z'
'x-1/2, -y-1/2, z-1/2'

loop_
_atom_site_label
_atom_site_type_symbol
_atom_site_fract_x
_atom_site_fract_y
_atom_site_fract_z
_atom_site_U_iso_or_equiv
_atom_site_adp_type
_atom_site_occupancy
_atom_site_symmetry_multiplicity
_atom_site_calc_flag
_atom_site_refinement_flags
O1 O 0.25668(11) 0.31937(12) 0.21373(12) 0.0316(3) Uani 1 1 d .
N1 N 0.88627(14) 0.25436(13) 0.48271(14) 0.0253(3) Uani 1 1 d .
N2 N 0.86677(14) 0.42838(13) 0.55638(14) 0.0246(3) Uani 1 1 d .
C1 C 0.85802(19) 0.14219(17) 0.40790(19) 0.0359(5) Uani 1 1 d .
H1A H 0.8505 0.0736 0.4567 0.054 Uiso 1 1 calc R
H1B H 0.9284 0.1260 0.3868 0.054 Uiso 1 1 calc R
H1C H 0.7762 0.1519 0.3301 0.054 Uiso 1 1 calc R
C2 C 0.79944(16) 0.33646(15) 0.47907(16) 0.0225(4) Uani 1 1 d .
C3 C 0.81375(19) 0.53673(16) 0.58791(18) 0.0317(4) Uani 1 1 d .
H3A H 0.8208 0.6074 0.5413 0.048 Uiso 1 1 calc R
H3B H 0.8627 0.5526 0.6787 0.048 Uiso 1 1 calc R
H3C H 0.7223 0.5226 0.5649 0.048 Uiso 1 1 calc R
C4 C 0.99767(17) 0.40338(17) 0.60889(17) 0.0289(4) Uani 1 1 d .
H4 H 1.0665 0.4536 0.6663 0.035 Uiso 1 1 calc R
C5 C 1.00936(17) 0.29461(17) 0.56345(17) 0.0286(4) Uani 1 1 d .
H5 H 1.0882 0.2530 0.5834 0.034 Uiso 1 1 calc R
C6 C 0.65776(16) 0.32805(15) 0.40720(16) 0.0233(4) Uani 1 1 d .
C7 C 0.59330(17) 0.22610(16) 0.41928(16) 0.0265(4) Uani 1 1 d .
H7 H 0.6420 0.1602 0.4715 0.032 Uiso 1 1 calc R
C8 C 0.45910(17) 0.21922(16) 0.35623(17) 0.0277(4) Uani 1 1 d .
H8 H 0.4157 0.1496 0.3657 0.033 Uiso 1 1 calc R
C9 C 0.38887(16) 0.31525(16) 0.27916(16) 0.0254(4) Uani 1 1 d .
C10 C 0.45235(17) 0.41662(16) 0.26398(17) 0.0271(4) Uani 1 1 d .
H10 H 0.4036 0.4813 0.2096 0.033 Uiso 1 1 calc R
C11 C 0.58582(17) 0.42325(15) 0.32779(17) 0.0266(4) Uani 1 1 d .
H11 H 0.6290 0.4928 0.3177 0.032 Uiso 1 1 calc R
C12 C 0.18574(18) 0.21860(19) 0.22784(19) 0.0348(5) Uani 1 1 d .
H12A H 0.2073 0.1437 0.1968 0.052 Uiso 1 1 calc R
H12B H 0.0924 0.2346 0.1793 0.052 Uiso 1 1 calc R
H12C H 0.2090 0.2087 0.3171 0.052 Uiso 1 1 calc R
B1 B -0.1768(2) 0.35369(19) 0.1224(2) 0.0294(5) Uani 1 1 d .
F1 F -0.14519(12) 0.23114(10) 0.13622(13) 0.0514(4) Uani 1 1 d .
F2 F -0.28879(11) 0.37095(12) 0.00900(11) 0.0461(3) Uani 1 1 d .
F3 F -0.20184(11) 0.39077(11) 0.22008(11) 0.0420(3) Uani 1 1 d .
F4 F -0.07656(11) 0.42224(11) 0.12463(12) 0.0464(3) Uani 1 1 d .

loop_
_atom_site_aniso_label
_atom_site_aniso_U_11
_atom_site_aniso_U_22
_atom_site_aniso_U_33
_atom_site_aniso_U_23
_atom_site_aniso_U_13
_atom_site_aniso_U_12
O1 0.0212(6) 0.0366(7) 0.0300(7) 0.0001(6) 0.0060(6) 0.0008(6)
N1 0.0254(8) 0.0230(7) 0.0221(8) 0.0010(6) 0.0065(7) 0.0028(6)
N2 0.0238(7) 0.0219(7) 0.0223(8) -0.0007(6) 0.0059(6) -0.0019(6)
C1 0.0362(11) 0.0275(10) 0.0362(12) -0.0071(8) 0.0102(9) 0.0045(9)
C2 0.0249(9) 0.0203(8) 0.0177(9) 0.0022(7) 0.0061(7) 0.0008(7)
C3 0.0334(10) 0.0232(9) 0.0330(11) -0.0059(8) 0.0109(9) -0.0003(8)
C4 0.0216(9) 0.0303(9) 0.0265(10) 0.0026(8) 0.0042(8) -0.0033(8)
C5 0.0218(9) 0.0305(10) 0.0270(10) 0.0055(8) 0.0060(8) 0.0013(8)
C6 0.0223(8) 0.0234(9) 0.0170(9) -0.0005(7) 0.0031(7) 0.0008(7)
C7 0.0270(9) 0.0223(9) 0.0197(9) 0.0016(7) 0.0020(8) 0.0003(7)
C8 0.0284(9) 0.0261(9) 0.0236(10) -0.0018(7) 0.0081(8) -0.0053(8)
C9 0.0215(9) 0.0302(9) 0.0194(9) -0.0052(7) 0.0055(7) 0.0005(7)
C10 0.0258(9) 0.0246(9) 0.0243(10) 0.0028(7) 0.0060(8) 0.0061(7)
C11 0.0284(9) 0.0226(9) 0.0261(10) 0.0003(7) 0.0104(8) -0.0004(8)
C12 0.0259(9) 0.0419(11) 0.0345(11) -0.0058(9) 0.0124(9) -0.0063(9)
B1 0.0259(11) 0.0249(10) 0.0302(12) -0.0044(9) 0.0070(9) -0.0041(9)
F1 0.0516(8) 0.0238(6) 0.0718(10) -0.0038(6) 0.0229(7) 0.0001(6)
F2 0.0336(6) 0.0564(8) 0.0328(7) -0.0030(6) 0.0025(5) -0.0008(6)
F3 0.0474(7) 0.0424(7) 0.0357(7) -0.0041(5) 0.0190(6) -0.0040(5)
F4 0.0376(7) 0.0415(7) 0.0600(9) -0.0049(6) 0.0226(6) -0.0142(5)

loop_
_atom_type_symbol
_atom_type_description
_atom_type_scat_dispersion_real
_atom_type_scat_dispersion_imag
_atom_type_scat_source
C C 0.0033 0.0016 'International Tables Vol C Tables 4.2.6.8 and 6.1.1.4'
H H 0.0000 0.0000 'International Tables Vol C Tables 4.2.6.8 and 6.1.1.4'
B B 0.0013 0.0007 'International Tables Vol C Tables 4.2.6.8 and 6.1.1.4'
N N 0.0061 0.0033 'International Tables Vol C Tables 4.2.6.8 and 6.1.1.4'
O O 0.0106 0.0060 'International Tables Vol C Tables 4.2.6.8 and 6.1.1.4'
F F 0.0171 0.0103 'International Tables Vol C Tables 4.2.6.8 and 6.1.1.4'

loop_
_geom_angle_atom_site_label_1
_geom_angle_atom_site_label_2
_geom_angle_atom_site_label_3
_geom_angle
C9 O1 C12 117.67(14)
C2 N1 C5 109.38(15)
C2 N1 C1 126.32(15)
C5 N1 C1 124.21(15)
C2 N2 C4 109.37(15)
C2 N2 C3 127.05(15)
C4 N2 C3 123.51(15)
N1 C1 H1A 109.5
N1 C1 H1B 109.5
H1A C1 H1B 109.5
N1 C1 H1C 109.5
H1A C1 H1C 109.5
H1B C1 H1C 109.5
N1 C2 N2 106.90(14)
N1 C2 C6 127.14(15)
N2 C2 C6 125.95(15)
N2 C3 H3A 109.5
N2 C3 H3B 109.5
H3A C3 H3B 109.5
N2 C3 H3C 109.5
H3A C3 H3C 109.5
H3B C3 H3C 109.5
C5 C4 N2 106.89(16)
C5 C4 H4 126.6
N2 C4 H4 126.6
C4 C5 N1 107.45(16)
C4 C5 H5 126.3
N1 C5 H5 126.3
C7 C6 C11 119.23(16)
C7 C6 C2 120.28(15)
C11 C6 C2 120.48(15)
C8 C7 C6 120.93(16)
C8 C7 H7 119.5
C6 C7 H7 119.5
C7 C8 C9 119.18(16)
C7 C8 H8 120.4
C9 C8 H8 120.4
O1 C9 C8 124.41(16)
O1 C9 C10 115.12(15)
C8 C9 C10 120.47(16)
C11 C10 C9 120.01(16)
C11 C10 H10 120.0
C9 C10 H10 120.0
C10 C11 C6 120.16(16)
C10 C11 H11 119.9
C6 C11 H11 119.9
O1 C12 H12A 109.5
O1 C12 H12B 109.5
H12A C12 H12B 109.5
O1 C12 H12C 109.5
H12A C12 H12C 109.5
H12B C12 H12C 109.5
F4 B1 F1 110.50(16)
F4 B1 F2 110.21(17)
F1 B1 F2 109.02(16)
F4 B1 F3 109.45(15)
F1 B1 F3 109.30(17)
F2 B1 F3 108.32(16)

loop_
_geom_bond_atom_site_label_1
_geom_bond_atom_site_label_2
_geom_bond_distance
O1 C9 1.364(2)
O1 C12 1.434(2)
N1 C2 1.338(2)
N1 C5 1.375(2)
N1 C1 1.464(2)
N2 C2 1.344(2)
N2 C4 1.378(2)
N2 C3 1.465(2)
C1 H1A 0.9800
C1 H1B 0.9800
C1 H1C 0.9800
C2 C6 1.465(2)
C3 H3A 0.9800
C3 H3B 0.9800
C3 H3C 0.9800
C4 C5 1.342(3)
C4 H4 0.9500
C5 H5 0.9500
C6 C7 1.389(2)
C6 C11 1.396(2)
C7 C8 1.385(2)
C7 H7 0.9500
C8 C9 1.386(3)
C8 H8 0.9500
C9 C10 1.391(2)
C10 C11 1.377(2)
C10 H10 0.9500
C11 H11 0.9500
C12 H12A 0.9800
C12 H12B 0.9800
C12 H12C 0.9800
B1 F4 1.377(2)
B1 F1 1.380(2)
B1 F2 1.389(2)
B1 F3 1.393(3)

loop_
_geom_torsion_atom_site_label_1
_geom_torsion_atom_site_label_2
_geom_torsion_atom_site_label_3
_geom_torsion_atom_site_label_4
_geom_torsion
C5 N1 C2 N2 0.27(19)
C1 N1 C2 N2 -176.33(17)
C5 N1 C2 C6 -178.56(16)
C1 N1 C2 C6 4.8(3)
C4 N2 C2 N1 0.13(19)
C3 N2 C2 N1 -176.94(16)
C4 N2 C2 C6 178.97(16)
C3 N2 C2 C6 1.9(3)
C2 N2 C4 C5 -0.5(2)
C3 N2 C4 C5 176.71(16)
N2 C4 C5 N1 0.6(2)
C2 N1 C5 C4 -0.6(2)
C1 N1 C5 C4 176.11(17)
N1 C2 C6 C7 53.5(2)
N2 C2 C6 C7 -125.14(19)
N1 C2 C6 C11 -127.78(19)
N2 C2 C6 C11 53.6(3)
C11 C6 C7 C8 -1.6(3)
C2 C6 C7 C8 177.15(16)
C6 C7 C8 C9 0.7(3)
C12 O1 C9 C8 1.4(2)
C12 O1 C9 C10 -178.65(15)
C7 C8 C9 O1 -179.18(16)
C7 C8 C9 C10 0.8(3)
O1 C9 C10 C11 178.65(16)
C8 C9 C10 C11 -1.4(3)
C9 C10 C11 C6 0.4(3)
C7 C6 C11 C10 1.1(3)
C2 C6 C11 C10 -177.69(16)

loop_
_publcif_info_datablock.id
_publcif_info_datablock.publ_exptl
_publcif_info_datablock.publ_geom
_publcif_info_datablock.structure
{1e86784f-a630-4fb8-a40e-3951c2e189b8} y y y

loop_
_publcif_info_exptl_table_extra_item
sin_theta_over_lambda_max

loop_
_publcif_info_tables.block_id
_publcif_info_tables.reference_item
{1e86784f-a630-4fb8-a40e-3951c2e189b8} '_publcif_info_datablock.publ_exptl'
